data_2244234
loop_
_publ_author_name
'Okmanov, Rasul Ya'
'Olimova, Manzura I.'
'Karabaeva, Surayyo B.'
'Sapaev, Frunza A.'
'Abdireymov, Kudaybergen B.'

_publ_section_title
;
 Syntheses, crystal structures and Hirshfeld surface analyses of
 <i>N</i>-aryl-sulfonyl derivatives of cytisine.
;
_journal_issue 'Pt 4'
_journal_name_full 'Acta crystallographica. Section E, Crystallographic communications'
_journal_page_first 313
_journal_page_last 318
_journal_paper_doi 10.1107/S2056989023001950
_journal_volume 79
_journal_year 2023
_chemical_absolute_configuration rm
_chemical_formula_iupac 'C17 H17 N3 O5 S'
_chemical_formula_moiety 'C17 H17 N3 O5 S'
_chemical_formula_sum 'C17 H17 N3 O5 S'
_chemical_formula_weight 375.39
_chemical_name_common
;
(7<i>R</i>,9<i>R</i>)-<i>N</i>-[(3-nitrophenyl)sulfonyl]cytisine
;
_chemical_name_systematic
(1<i>R</i>,5<i>R</i>)-3-((3-nitrophenyl)sulfonyl)-1,2,3,4,5,6-hexahydro-8<i>H</i>-1,5-methanopyrido[1,2-<i>a</i>][1,5]diazocin-8-one
_space_group_crystal_system monoclinic
_space_group_IT_number 4
_space_group_name_Hall 'P 2yb'
_space_group_name_H-M_alt 'P 1 21 1'
_atom_sites_solution_hydrogens geom
_audit_creation_method SHELXL-2018/3
_cell_angle_alpha 90
_cell_angle_beta 94.03(3)
_cell_angle_gamma 90
_cell_formula_units_Z 2
_cell_length_a 11.040(2)
_cell_length_b 6.2621(13)
_cell_length_c 12.424(3)
_cell_measurement_reflns_used 5501
_cell_measurement_temperature 296(2)
_cell_measurement_theta_max 71.3670
_cell_measurement_theta_min 4.0060
_cell_volume 856.8(3)
_computing_cell_refinement
;
CrysAlis PRO (Rigaku OD, 2021)
;
_computing_data_collection
;
CrysAlis PRO (Rigaku OD, 2021)
;
_computing_data_reduction
;
CrysAlis PRO (Rigaku OD, 2021)
;
_computing_molecular_graphics
;
XP in SHELXTL (Sheldrick, 2008) and Mercury (Macrae et al.,
2020)
;
_computing_publication_material
;
SHELXTL (Sheldrick, 2015), PLATON (Spek, 2020) and publCIF
(Westrip, 2010)
;
_computing_structure_refinement
;
<i>SHELXL2018/3</i> (Sheldrick, 2015)
;
_computing_structure_solution
;
SHELXS7    (Sheldrick, 2008)
;
_diffrn_ambient_temperature 296(2)
_diffrn_detector 'Hybrid Pixel Array Detector'
_diffrn_detector_area_resol_mean 10.0000
_diffrn_measured_fraction_theta_full 1.000
_diffrn_measured_fraction_theta_max 0.990
_diffrn_measurement_device 'four-circle diffractometer'
_diffrn_measurement_device_type 'XtaLAB Synergy, Single source at home/near, HyPix3000'
_diffrn_measurement_method '\w scans'
_diffrn_radiation_type CuK\a
_diffrn_radiation_wavelength 1.54184
_diffrn_reflns_av_R_equivalents 0.0225
_diffrn_reflns_av_unetI/netI 0.0216
_diffrn_reflns_limit_h_max 13
_diffrn_reflns_limit_h_min -13
_diffrn_reflns_limit_k_max 7
_diffrn_reflns_limit_k_min -6
_diffrn_reflns_limit_l_max 15
_diffrn_reflns_limit_l_min -15
_diffrn_reflns_number 7776
_diffrn_reflns_theta_full 67.684
_diffrn_reflns_theta_max 71.460
_diffrn_reflns_theta_min 3.566
_diffrn_source 'micro-focus sealed X-ray tube'
_exptl_absorpt_coefficient_mu 1.995
_exptl_absorpt_correction_T_max 1.00000
_exptl_absorpt_correction_T_min 0.63895
_exptl_absorpt_correction_type multi-scan
_exptl_absorpt_process_details
;
(SADABS; Krause <i>et al.</i>,  2015)
;
_exptl_crystal_colour colorless
_exptl_crystal_density_diffrn 1.455
_exptl_crystal_description prizmatic
_exptl_crystal_F_000 392
_exptl_crystal_size_max 0.20
_exptl_crystal_size_mid 0.15
_exptl_crystal_size_min 0.10
_refine_diff_density_max 0.471
_refine_diff_density_min -0.224
_refine_ls_abs_structure_details
;
Flack <i>x</i> determined using 579 quotients
[(<i>I</i>^+^)-(<i>I</i>^-^)]/[(<i>I</i>^+^)+(<i>I</i>^-^)]
(Parsons <i>et al.</i>,  2013)
;
_refine_ls_abs_structure_Flack 0.017(16)
_refine_ls_extinction_method none
_refine_ls_goodness_of_fit_ref 1.043
_refine_ls_hydrogen_treatment constr
_refine_ls_matrix_type full
_refine_ls_number_parameters 235
_refine_ls_number_reflns 2446
_refine_ls_number_restraints 1
_refine_ls_restrained_S_all 1.043
_refine_ls_R_factor_all 0.0404
_refine_ls_R_factor_gt 0.0394
_refine_ls_shift/su_max 0.000
_refine_ls_shift/su_mean 0.000
_refine_ls_structure_factor_coef Fsqd
_refine_ls_weighting_details 'w=1/[\s^2^(Fo^2^)+(0.0754P)^2^+0.1248P] where P=(Fo^2^+2Fc^2^)/3'
_refine_ls_weighting_scheme calc
_refine_ls_wR_factor_gt 0.1120
_refine_ls_wR_factor_ref 0.1136
_reflns_number_gt 2363
_reflns_number_total 2446
_reflns_threshold_expression 'I > 2\s(I)'
_cod_data_source_file wm5674sup1.cif
_cod_data_source_block III
_cod_depositor_comments 'Adding full bibliography for 2244232--2244234.cif.'
_cod_original_sg_symbol_H-M 'P 21'
_cod_database_code 2244234
_cod_database_fobs_code 2244234
_shelx_space_group_comment
;
The symmetry employed for this shelxl refinement is uniquely defined
by the following loop, which should always be used as a source of
symmetry information in preference to the above space-group names.
They are only intended as comments.
;

loop_
_space_group_symop_operation_xyz
'x, y, z'
'-x, y+1/2, -z'

loop_
_atom_site_type_symbol
_atom_site_label
_atom_site_fract_x
_atom_site_fract_y
_atom_site_fract_z
_atom_site_U_iso_or_equiv
_atom_site_adp_type
_atom_site_calc_flag
_atom_site_occupancy
_atom_site_disorder_assembly
_atom_site_disorder_group
S S1 0.15419(6) 0.10657(14) 0.65911(6) 0.0503(2) Uani d 1 . .
O O1 0.6728(3) -0.1378(5) 0.7756(3) 0.0777(8) Uani d 1 . .
O O2 0.1535(2) 0.1620(5) 0.54790(18) 0.0696(9) Uani d 1 . .
O O3 0.1536(3) -0.1126(4) 0.6914(3) 0.0761(8) Uani d 1 . .
O O4 -0.1062(4) 0.0114(12) 0.9888(4) 0.143(2) Uani d 1 . .
O O5 -0.2278(4) 0.2805(12) 0.9936(3) 0.140(2) Uani d 1 . .
N N1 0.5589(2) 0.1629(4) 0.7462(2) 0.0446(6) Uani d 1 . .
N N12 0.2750(2) 0.2153(4) 0.71985(18) 0.0421(5) Uani d 1 . .
N N3 -0.1493(3) 0.1778(10) 0.9537(3) 0.0916(16) Uani d 1 . .
C C2 0.6474(3) 0.0176(6) 0.7157(3) 0.0557(8) Uani d 1 . .
C C3 0.7019(3) 0.0648(7) 0.6191(3) 0.0639(11) Uani d 1 . .
H H3A 0.759057 -0.028879 0.594281 0.077 Uiso calc 1 . .
C C4 0.6726(3) 0.2440(8) 0.5615(3) 0.0638(10) Uani d 1 . .
H H4A 0.710971 0.272896 0.498892 0.077 Uiso calc 1 . .
C C5 0.5843(3) 0.3867(6) 0.5960(3) 0.0553(8) Uani d 1 . .
H H5A 0.564335 0.509117 0.556234 0.066 Uiso calc 1 . .
C C6 0.5290(3) 0.3440(5) 0.6875(2) 0.0436(6) Uani d 1 . .
C C7 0.4346(3) 0.4905(5) 0.7275(3) 0.0492(7) Uani d 1 . .
H H7A 0.451784 0.635774 0.703421 0.059 Uiso calc 1 . .
C C8 0.4401(3) 0.4899(7) 0.8499(3) 0.0580(9) Uani d 1 . .
H H8A 0.520190 0.532007 0.879470 0.070 Uiso calc 1 . .
H H8B 0.380876 0.588526 0.875750 0.070 Uiso calc 1 . .
C C9 0.4120(3) 0.2638(7) 0.8834(2) 0.0526(8) Uani d 1 . .
H H9A 0.413307 0.261073 0.962380 0.063 Uiso calc 1 . .
C C10 0.5094(3) 0.1127(8) 0.8501(2) 0.0539(7) Uani d 1 . .
H H10A 0.575597 0.113061 0.905801 0.065 Uiso calc 1 . .
H H10B 0.476096 -0.030658 0.846320 0.065 Uiso calc 1 . .
C C11 0.2850(3) 0.1977(6) 0.8394(2) 0.0514(8) Uani d 1 . .
H H11A 0.269259 0.051691 0.860401 0.062 Uiso calc 1 . .
H H11B 0.225028 0.289081 0.869484 0.062 Uiso calc 1 . .
C C13 0.3064(3) 0.4300(6) 0.6827(3) 0.0495(7) Uani d 1 . .
H H13A 0.248524 0.533033 0.706739 0.059 Uiso calc 1 . .
H H13B 0.302369 0.432878 0.604459 0.059 Uiso calc 1 . .
C C1' 0.0293(3) 0.2314(5) 0.7149(2) 0.0449(6) Uani d 1 . .
C C2' -0.0143(3) 0.1467(6) 0.8071(2) 0.0517(8) Uani d 1 . .
H H2'A 0.014481 0.017681 0.835735 0.062 Uiso calc 1 . .
C C3' -0.1031(3) 0.2624(8) 0.8550(3) 0.0606(10) Uani d 1 . .
C C4' -0.1479(3) 0.4520(8) 0.8136(4) 0.0693(11) Uani d 1 . .
H H4'A -0.207272 0.525883 0.847895 0.083 Uiso calc 1 . .
C C5' -0.1040(3) 0.5310(7) 0.7212(4) 0.0696(10) Uani d 1 . .
H H5'A -0.135141 0.657808 0.691690 0.084 Uiso calc 1 . .
C C6' -0.0138(3) 0.4237(6) 0.6715(3) 0.0558(8) Uani d 1 . .
H H6'A 0.017549 0.479393 0.609888 0.067 Uiso calc 1 . .

loop_
_atom_site_aniso_label
_atom_site_aniso_U_11
_atom_site_aniso_U_22
_atom_site_aniso_U_33
_atom_site_aniso_U_12
_atom_site_aniso_U_13
_atom_site_aniso_U_23
S1 0.0495(4) 0.0415(4) 0.0608(4) 0.0046(3) 0.0094(3) -0.0112(4)
O1 0.0648(16) 0.0635(19) 0.105(2) 0.0234(14) 0.0084(14) 0.0117(17)
O2 0.0688(14) 0.090(3) 0.0508(11) -0.0015(14) 0.0079(10) -0.0178(13)
O3 0.0725(17) 0.0361(14) 0.121(2) 0.0036(12) 0.0151(16) -0.0143(15)
O4 0.109(3) 0.205(6) 0.120(3) 0.006(4) 0.038(2) 0.085(4)
O5 0.123(3) 0.186(6) 0.120(3) -0.016(4) 0.071(3) -0.029(4)
N1 0.0405(11) 0.0402(15) 0.0533(12) 0.0025(10) 0.0038(9) -0.0029(11)
N12 0.0437(12) 0.0376(14) 0.0458(11) 0.0058(11) 0.0079(9) 0.0014(10)
N3 0.060(2) 0.148(5) 0.069(2) -0.013(2) 0.0244(16) 0.009(3)
C2 0.0444(15) 0.0499(19) 0.072(2) 0.0058(15) 0.0022(14) -0.0110(18)
C3 0.0494(16) 0.069(3) 0.074(2) 0.0040(17) 0.0143(15) -0.022(2)
C4 0.060(2) 0.072(3) 0.0609(18) -0.0118(19) 0.0194(16) -0.0169(19)
C5 0.0612(19) 0.056(2) 0.0495(16) -0.0082(16) 0.0095(13) -0.0003(15)
C6 0.0436(14) 0.0395(16) 0.0477(14) -0.0042(12) 0.0023(11) -0.0048(13)
C7 0.0570(16) 0.0318(16) 0.0595(17) 0.0019(13) 0.0089(13) -0.0002(13)
C8 0.0631(18) 0.054(2) 0.0570(17) 0.0011(17) 0.0084(14) -0.0178(16)
C9 0.0546(17) 0.062(2) 0.0415(13) 0.0025(16) 0.0069(12) -0.0016(15)
C10 0.0491(14) 0.0588(19) 0.0539(15) 0.0031(18) 0.0039(12) 0.0138(18)
C11 0.0500(15) 0.058(2) 0.0474(14) 0.0080(15) 0.0120(12) 0.0053(15)
C13 0.0505(16) 0.0400(17) 0.0578(16) 0.0086(14) 0.0039(13) 0.0096(15)
C1' 0.0380(13) 0.0422(17) 0.0542(15) 0.0021(12) 0.0018(11) -0.0016(14)
C2' 0.0394(13) 0.055(2) 0.0613(16) -0.0045(14) 0.0056(12) 0.0088(16)
C3' 0.0426(15) 0.083(3) 0.0572(17) -0.0108(17) 0.0072(13) -0.0053(19)
C4' 0.0446(16) 0.076(3) 0.089(3) 0.0053(18) 0.0116(16) -0.024(2)
C5' 0.0525(17) 0.056(2) 0.100(3) 0.0152(17) 0.0041(18) 0.004(2)
C6' 0.0490(16) 0.051(2) 0.0682(19) 0.0059(15) 0.0058(14) 0.0066(17)

loop_
_atom_type_symbol
_atom_type_description
_atom_type_scat_dispersion_real
_atom_type_scat_dispersion_imag
_atom_type_scat_source
C C 0.0181 0.0091 'International Tables Vol C Tables 4.2.6.8 and 6.1.1.4'
H H 0.0000 0.0000 'International Tables Vol C Tables 4.2.6.8 and 6.1.1.4'
N N 0.0311 0.0180 'International Tables Vol C Tables 4.2.6.8 and 6.1.1.4'
O O 0.0492 0.0322 'International Tables Vol C Tables 4.2.6.8 and 6.1.1.4'
S S 0.3331 0.5567 'International Tables Vol C Tables 4.2.6.8 and 6.1.1.4'

loop_
_geom_angle_atom_site_label_1
_geom_angle_atom_site_label_2
_geom_angle_atom_site_label_3
_geom_angle_site_symmetry_1
_geom_angle_site_symmetry_3
_geom_angle
_geom_angle_publ_flag
O2 S1 O3 . . 120.4(2) ?
O2 S1 N12 . . 107.14(14) ?
O3 S1 N12 . . 106.87(16) ?
O2 S1 C1' . . 108.78(16) ?
O3 S1 C1' . . 107.17(17) ?
N12 S1 C1' . . 105.56(13) ?
C6 N1 C2 . . 122.4(3) ?
C6 N1 C10 . . 123.5(3) ?
C2 N1 C10 . . 114.0(3) ?
C13 N12 C11 . . 112.2(3) ?
C13 N12 S1 . . 116.0(2) ?
C11 N12 S1 . . 115.6(2) ?
O5 N3 O4 . . 125.6(5) ?
O5 N3 C3' . . 116.9(6) ?
O4 N3 C3' . . 117.5(4) ?
O1 C2 N1 . . 118.4(3) ?
O1 C2 C3 . . 125.5(3) ?
N1 C2 C3 . . 116.1(3) ?
C4 C3 C2 . . 121.4(3) ?
C4 C3 H3A . . 119.3 ?
C2 C3 H3A . . 119.3 ?
C3 C4 C5 . . 120.5(3) ?
C3 C4 H4A . . 119.7 ?
C5 C4 H4A . . 119.7 ?
C6 C5 C4 . . 119.4(4) ?
C6 C5 H5A . . 120.3 ?
C4 C5 H5A . . 120.3 ?
C5 C6 N1 . . 120.1(3) ?
C5 C6 C7 . . 121.5(3) ?
N1 C6 C7 . . 118.4(3) ?
C6 C7 C8 . . 110.5(3) ?
C6 C7 C13 . . 112.0(3) ?
C8 C7 C13 . . 109.5(3) ?
C6 C7 H7A . . 108.2 ?
C8 C7 H7A . . 108.2 ?
C13 C7 H7A . . 108.2 ?
C9 C8 C7 . . 106.5(3) ?
C9 C8 H8A . . 110.4 ?
C7 C8 H8A . . 110.4 ?
C9 C8 H8B . . 110.4 ?
C7 C8 H8B . . 110.4 ?
H8A C8 H8B . . 108.6 ?
C10 C9 C8 . . 110.3(3) ?
C10 C9 C11 . . 112.7(3) ?
C8 C9 C11 . . 110.8(3) ?
C10 C9 H9A . . 107.6 ?
C8 C9 H9A . . 107.6 ?
C11 C9 H9A . . 107.6 ?
N1 C10 C9 . . 114.9(3) ?
N1 C10 H10A . . 108.5 ?
C9 C10 H10A . . 108.5 ?
N1 C10 H10B . . 108.5 ?
C9 C10 H10B . . 108.5 ?
H10A C10 H10B . . 107.5 ?
N12 C11 C9 . . 109.9(2) ?
N12 C11 H11A . . 109.7 ?
C9 C11 H11A . . 109.7 ?
N12 C11 H11B . . 109.7 ?
C9 C11 H11B . . 109.7 ?
H11A C11 H11B . . 108.2 ?
N12 C13 C7 . . 110.2(2) ?
N12 C13 H13A . . 109.6 ?
C7 C13 H13A . . 109.6 ?
N12 C13 H13B . . 109.6 ?
C7 C13 H13B . . 109.6 ?
H13A C13 H13B . . 108.1 ?
C2' C1' C6' . . 121.7(3) ?
C2' C1' S1 . . 118.9(3) ?
C6' C1' S1 . . 119.1(2) ?
C1' C2' C3' . . 117.0(3) ?
C1' C2' H2'A . . 121.5 ?
C3' C2' H2'A . . 121.5 ?
C4' C3' C2' . . 122.5(3) ?
C4' C3' N3 . . 119.4(4) ?
C2' C3' N3 . . 118.1(4) ?
C5' C4' C3' . . 119.2(3) ?
C5' C4' H4'A . . 120.4 ?
C3' C4' H4'A . . 120.4 ?
C4' C5' C6' . . 120.5(4) ?
C4' C5' H5'A . . 119.8 ?
C6' C5' H5'A . . 119.8 ?
C5' C6' C1' . . 119.1(3) ?
C5' C6' H6'A . . 120.5 ?
C1' C6' H6'A . . 120.5 ?

loop_
_geom_bond_atom_site_label_1
_geom_bond_atom_site_label_2
_geom_bond_site_symmetry_2
_geom_bond_distance
_geom_bond_publ_flag
S1 O2 . 1.424(3) ?
S1 O3 . 1.430(3) ?
S1 N12 . 1.634(3) ?
S1 C1' . 1.768(3) ?
O1 C2 . 1.245(5) ?
O4 N3 . 1.214(8) ?
O5 N3 . 1.212(7) ?
N1 C6 . 1.376(4) ?
N1 C2 . 1.407(4) ?
N1 C10 . 1.471(4) ?
N12 C13 . 1.471(4) ?
N12 C11 . 1.485(4) ?
N3 C3' . 1.460(5) ?
C2 C3 . 1.411(5) ?
C3 C4 . 1.357(6) ?
C3 H3A . 0.9300 ?
C4 C5 . 1.411(6) ?
C4 H4A . 0.9300 ?
C5 C6 . 1.354(4) ?
C5 H5A . 0.9300 ?
C6 C7 . 1.499(4) ?
C7 C8 . 1.519(4) ?
C7 C13 . 1.531(5) ?
C7 H7A . 0.9800 ?
C8 C9 . 1.514(6) ?
C8 H8A . 0.9700 ?
C8 H8B . 0.9700 ?
C9 C10 . 1.512(5) ?
C9 C11 . 1.526(5) ?
C9 H9A . 0.9800 ?
C10 H10A . 0.9700 ?
C10 H10B . 0.9700 ?
C11 H11A . 0.9700 ?
C11 H11B . 0.9700 ?
C13 H13A . 0.9700 ?
C13 H13B . 0.9700 ?
C1' C2' . 1.379(4) ?
C1' C6' . 1.390(5) ?
C2' C3' . 1.386(5) ?
C2' H2'A . 0.9300 ?
C3' C4' . 1.372(7) ?
C4' C5' . 1.370(6) ?
C4' H4'A . 0.9300 ?
C5' C6' . 1.383(5) ?
C5' H5'A . 0.9300 ?
C6' H6'A . 0.9300 ?

loop_
_geom_hbond_atom_site_label_D
_geom_hbond_atom_site_label_H
_geom_hbond_atom_site_label_A
_geom_hbond_site_symmetry_A
_geom_hbond_distance_DH
_geom_hbond_distance_HA
_geom_hbond_distance_DA
_geom_hbond_angle_DHA
_geom_hbond_publ_flag
C4' H4'A O1 1_465 0.93 2.613 3.257(5) 127 y
C10 H10A O5 1_655 0.97 2.583 3.460(6) 151 y
C11 H11A O5 2_547 0.97 2.549 3.428(7) 150 y
C13 H13A O3 1_565 0.97 2.456 3.330(4) 150 y

loop_
_geom_torsion_atom_site_label_1
_geom_torsion_atom_site_label_2
_geom_torsion_atom_site_label_3
_geom_torsion_atom_site_label_4
_geom_torsion_site_symmetry_1
_geom_torsion_site_symmetry_2
_geom_torsion_site_symmetry_3
_geom_torsion_site_symmetry_4
_geom_torsion
_geom_torsion_publ_flag
O2 S1 N12 C13 . . . . 38.6(2) ?
O3 S1 N12 C13 . . . . 168.9(2) ?
C1' S1 N12 C13 . . . . -77.3(2) ?
O2 S1 N12 C11 . . . . 173.1(2) ?
O3 S1 N12 C11 . . . . -56.6(3) ?
C1' S1 N12 C11 . . . . 57.3(3) y
C6 N1 C2 O1 . . . . 177.1(3) ?
C10 N1 C2 O1 . . . . 1.8(5) ?
C6 N1 C2 C3 . . . . -1.8(4) ?
C10 N1 C2 C3 . . . . -177.0(3) ?
O1 C2 C3 C4 . . . . -176.7(4) ?
N1 C2 C3 C4 . . . . 2.0(5) ?
C2 C3 C4 C5 . . . . -1.3(6) ?
C3 C4 C5 C6 . . . . 0.2(5) ?
C4 C5 C6 N1 . . . . 0.1(5) ?
C4 C5 C6 C7 . . . . -180.0(3) ?
C2 N1 C6 C5 . . . . 0.8(4) ?
C10 N1 C6 C5 . . . . 175.6(3) ?
C2 N1 C6 C7 . . . . -179.2(3) ?
C10 N1 C6 C7 . . . . -4.4(4) ?
C5 C6 C7 C8 . . . . -147.0(3) ?
N1 C6 C7 C8 . . . . 33.0(4) ?
C5 C6 C7 C13 . . . . 90.6(4) ?
N1 C6 C7 C13 . . . . -89.4(3) ?
C6 C7 C8 C9 . . . . -62.1(3) ?
C13 C7 C8 C9 . . . . 61.7(4) ?
C7 C8 C9 C10 . . . . 64.2(3) ?
C7 C8 C9 C11 . . . . -61.3(3) ?
C6 N1 C10 C9 . . . . 6.1(5) ?
C2 N1 C10 C9 . . . . -178.7(3) ?
C8 C9 C10 N1 . . . . -36.5(4) ?
C11 C9 C10 N1 . . . . 87.9(4) ?
C13 N12 C11 C9 . . . . -55.3(4) ?
S1 N12 C11 C9 . . . . 168.5(2) ?
C10 C9 C11 N12 . . . . -65.9(4) ?
C8 C9 C11 N12 . . . . 58.2(4) ?
C11 N12 C13 C7 . . . . 56.7(3) ?
S1 N12 C13 C7 . . . . -167.3(2) ?
C6 C7 C13 N12 . . . . 62.7(3) ?
C8 C7 C13 N12 . . . . -60.3(4) ?
O2 S1 C1' C2' . . . . 157.4(3) ?
O3 S1 C1' C2' . . . . 25.8(3) ?
N12 S1 C1' C2' . . . . -87.9(3) y
O2 S1 C1' C6' . . . . -29.2(3) ?
O3 S1 C1' C6' . . . . -160.8(3) ?
N12 S1 C1' C6' . . . . 85.5(3) ?
C6' C1' C2' C3' . . . . -0.3(5) ?
S1 C1' C2' C3' . . . . 173.0(2) ?
C1' C2' C3' C4' . . . . 0.7(5) ?
C1' C2' C3' N3 . . . . -179.0(3) ?
O5 N3 C3' C4' . . . . 1.1(6) ?
O4 N3 C3' C4' . . . . -178.9(5) ?
O5 N3 C3' C2' . . . . -179.3(4) ?
O4 N3 C3' C2' . . . . 0.8(6) ?
C2' C3' C4' C5' . . . . 0.2(6) ?
N3 C3' C4' C5' . . . . 179.8(4) ?
C3' C4' C5' C6' . . . . -1.4(6) ?
C4' C5' C6' C1' . . . . 1.8(6) ?
C2' C1' C6' C5' . . . . -0.9(5) ?
S1 C1' C6' C5' . . . . -174.1(3) ?
